data_7239053
loop_
_publ_author_name
'Ramachary, Dhevalapally B.'
'Sakthidevi, Rajasekar'
'Reddy, P. Srinivasa'

_publ_section_title
;
 Direct organocatalytic stereoselective transfer hydrogenation of
 conjugated olefins of steroids
;
_journal_issue 32
_journal_name_full 'RSC Advances'
_journal_page_first 13497
_journal_paper_doi 10.1039/c3ra41519h
_journal_volume 3
_journal_year 2013
_chemical_absolute_configuration rm
_chemical_formula_sum 'C19 H28 O2'
_chemical_formula_weight 288.41
_space_group_IT_number 19
_space_group_name_Hall 'P 2ac 2ab'
_space_group_name_H-M_alt 'P 21 21 21'
_symmetry_cell_setting orthorhombic
_symmetry_space_group_name_H-M 'P 21 21 21'
_atom_sites_solution_hydrogens geom
_atom_sites_solution_primary direct
_atom_sites_solution_secondary difmap
_audit_creation_method SHELXL-97
_cell_angle_alpha 90.00
_cell_angle_beta 90.00
_cell_angle_gamma 90.00
_cell_formula_units_Z 4
_cell_length_a 7.9253(18)
_cell_length_b 8.4074(17)
_cell_length_c 25.074(5)
_cell_measurement_reflns_used 1490
_cell_measurement_temperature 293(2)
_cell_measurement_theta_max 26.2903
_cell_measurement_theta_min 2.9113
_cell_volume 1670.7(6)
_computing_structure_refinement 'SHELXL-97 (Sheldrick, 1997)'
_computing_structure_solution 'SHELXS-97 (Sheldrick, 1990)'
_diffrn_ambient_temperature 293(2)
_diffrn_measured_fraction_theta_full 0.993
_diffrn_measured_fraction_theta_max 0.993
_diffrn_measurement_device_type 'Xcalibur, Eos, Gemini'
_diffrn_measurement_method 'phi and omega scans'
_diffrn_radiation_monochromator graphite
_diffrn_radiation_source 'fine-focus sealed tube'
_diffrn_radiation_type MoK\a
_diffrn_radiation_wavelength 0.71073
_diffrn_reflns_av_R_equivalents 0.0319
_diffrn_reflns_av_sigmaI/netI 0.0506
_diffrn_reflns_limit_h_max 9
_diffrn_reflns_limit_h_min -5
_diffrn_reflns_limit_k_max 5
_diffrn_reflns_limit_k_min -10
_diffrn_reflns_limit_l_max 13
_diffrn_reflns_limit_l_min -31
_diffrn_reflns_number 4819
_diffrn_reflns_theta_full 26.35
_diffrn_reflns_theta_max 26.35
_diffrn_reflns_theta_min 2.92
_exptl_absorpt_coefficient_mu 0.072
_exptl_absorpt_correction_T_max 0.989
_exptl_absorpt_correction_T_min 0.983
_exptl_absorpt_correction_type multi-scan
_exptl_absorpt_process_details sadabs
_exptl_crystal_colour colourless
_exptl_crystal_density_diffrn 1.147
_exptl_crystal_density_method 'not measured'
_exptl_crystal_description block
_exptl_crystal_F_000 632
_exptl_crystal_size_max 0.4
_exptl_crystal_size_mid 0.2
_exptl_crystal_size_min 0.15
_refine_diff_density_max 0.122
_refine_diff_density_min -0.176
_refine_diff_density_rms 0.032
_refine_ls_abs_structure_details 'Flack H D (1983), Acta Cryst. A39, 876-881'
_refine_ls_abs_structure_Flack 0(2)
_refine_ls_extinction_method none
_refine_ls_goodness_of_fit_ref 1.024
_refine_ls_hydrogen_treatment constr
_refine_ls_matrix_type full
_refine_ls_number_parameters 192
_refine_ls_number_reflns 3097
_refine_ls_number_restraints 0
_refine_ls_restrained_S_all 1.024
_refine_ls_R_factor_all 0.0877
_refine_ls_R_factor_gt 0.0588
_refine_ls_shift/su_max 0.000
_refine_ls_shift/su_mean 0.000
_refine_ls_structure_factor_coef Fsqd
_refine_ls_weighting_details 'calc w=1/[\s^2^(Fo^2^)+(0.0575P)^2^+0.0000P] where P=(Fo^2^+2Fc^2^)/3'
_refine_ls_weighting_scheme calc
_refine_ls_wR_factor_gt 0.1188
_refine_ls_wR_factor_ref 0.1356
_reflns_number_gt 2166
_reflns_number_total 3097
_reflns_threshold_expression >2sigma(I)
_cod_data_source_file c3ra41519h.txt
_cod_data_source_block test
_cod_original_sg_symbol_H-M P2(1)2(1)2(1)
_cod_database_code 7239053

loop_
_symmetry_equiv_pos_as_xyz
'x, y, z'
'-x+1/2, -y, z+1/2'
'-x, y+1/2, -z+1/2'
'x+1/2, -y+1/2, -z'

loop_
_atom_site_label
_atom_site_type_symbol
_atom_site_fract_x
_atom_site_fract_y
_atom_site_fract_z
_atom_site_U_iso_or_equiv
_atom_site_adp_type
_atom_site_occupancy
_atom_site_symmetry_multiplicity
_atom_site_calc_flag
_atom_site_refinement_flags
C12 C 0.5104(3) 0.2607(3) 0.87317(12) 0.0653(8) Uani 1 1 d .
H12A H 0.5590 0.1913 0.8464 0.078 Uiso 1 1 calc R
H12B H 0.5518 0.3675 0.8666 0.078 Uiso 1 1 calc R
O2 O 0.6456(3) 0.0064(2) 1.02626(9) 0.0889(7) Uani 1 1 d .
C13 C 0.5710(3) 0.2066(3) 0.92831(12) 0.0646(8) Uani 1 1 d .
H13A H 0.6932 0.1993 0.9284 0.078 Uiso 1 1 calc R
H13B H 0.5381 0.2846 0.9549 0.078 Uiso 1 1 calc R
C9 C 0.3211(4) 0.1948(4) 0.76725(12) 0.0884(10) Uani 1 1 d .
H9A H 0.2841 0.0890 0.7756 0.133 Uiso 1 1 calc R
H9B H 0.4421 0.1974 0.7659 0.133 Uiso 1 1 calc R
H9C H 0.2762 0.2260 0.7333 0.133 Uiso 1 1 calc R
C10 C 0.3178(3) 0.2602(3) 0.86695(10) 0.0465(6) Uani 1 1 d .
H10 H 0.2745 0.3407 0.8917 0.056 Uiso 1 1 calc R
C11 C 0.2394(3) 0.0995(3) 0.88459(10) 0.0460(6) Uani 1 1 d .
H11 H 0.2775 0.0164 0.8600 0.055 Uiso 1 1 calc R
C5 C 0.0643(3) 0.3169(3) 0.80932(11) 0.0562(7) Uani 1 1 d .
H5 H 0.0307 0.3332 0.7721 0.067 Uiso 1 1 calc R
C15 C 0.3034(3) 0.0598(3) 0.93999(11) 0.0488(6) Uani 1 1 d .
H15 H 0.2739 0.1512 0.9624 0.059 Uiso 1 1 calc R
C14 C 0.4960(3) 0.0460(3) 0.94258(11) 0.0521(6) Uani 1 1 d .
C8 C 0.0487(3) 0.1079(3) 0.88227(12) 0.0583(7) Uani 1 1 d .
H8A H 0.0088 0.1825 0.9089 0.070 Uiso 1 1 calc R
H8B H 0.0022 0.0042 0.8907 0.070 Uiso 1 1 calc R
C4 C -0.0099(4) 0.4548(3) 0.84191(12) 0.0667(8) Uani 1 1 d .
H4A H -0.1286 0.4647 0.8331 0.080 Uiso 1 1 calc R
H4B H -0.0027 0.4275 0.8794 0.080 Uiso 1 1 calc R
C6 C 0.2582(3) 0.3106(3) 0.81060(11) 0.0563(7) Uani 1 1 d .
C7 C -0.0137(3) 0.1596(3) 0.82760(12) 0.0636(8) Uani 1 1 d .
H7A H -0.1355 0.1708 0.8287 0.076 Uiso 1 1 calc R
H7B H 0.0131 0.0775 0.8018 0.076 Uiso 1 1 calc R
C16 C 0.5679(3) -0.0877(3) 0.90714(12) 0.0742(9) Uani 1 1 d .
H16A H 0.6885 -0.0904 0.9106 0.111 Uiso 1 1 calc R
H16B H 0.5385 -0.0678 0.8706 0.111 Uiso 1 1 calc R
H16C H 0.5216 -0.1880 0.9181 0.111 Uiso 1 1 calc R
C17 C 0.2410(3) -0.0872(3) 0.97024(13) 0.0674(8) Uani 1 1 d .
H17A H 0.1264 -0.0724 0.9829 0.081 Uiso 1 1 calc R
H17B H 0.2456 -0.1814 0.9480 0.081 Uiso 1 1 calc R
C1 C 0.0714(5) 0.6121(4) 0.83406(13) 0.0822(10) Uani 1 1 d .
O1 O -0.0080(4) 0.7344(3) 0.83193(12) 0.1284(11) Uani 1 1 d .
C19 C 0.5211(4) -0.0118(3) 0.99938(12) 0.0638(7) Uani 1 1 d .
C3 C 0.3213(4) 0.4763(4) 0.79500(14) 0.0845(10) Uani 1 1 d .
H3A H 0.4437 0.4757 0.7956 0.101 Uiso 1 1 calc R
H3B H 0.2863 0.4981 0.7587 0.101 Uiso 1 1 calc R
C2 C 0.2592(5) 0.6107(3) 0.83054(15) 0.0942(12) Uani 1 1 d .
H2A H 0.3065 0.5983 0.8660 0.113 Uiso 1 1 calc R
H2B H 0.2981 0.7116 0.8163 0.113 Uiso 1 1 calc R
C18 C 0.3641(4) -0.0993(4) 1.01646(14) 0.0825(9) Uani 1 1 d .
H18A H 0.3166 -0.0510 1.0482 0.099 Uiso 1 1 calc R
H18B H 0.3898 -0.2097 1.0241 0.099 Uiso 1 1 calc R

loop_
_atom_site_aniso_label
_atom_site_aniso_U_11
_atom_site_aniso_U_22
_atom_site_aniso_U_33
_atom_site_aniso_U_23
_atom_site_aniso_U_13
_atom_site_aniso_U_12
C12 0.0401(14) 0.0786(18) 0.077(2) 0.0107(16) 0.0034(14) -0.0125(14)
O2 0.0884(14) 0.0965(16) 0.0817(16) -0.0019(13) -0.0316(13) -0.0046(12)
C13 0.0406(14) 0.0718(19) 0.081(2) 0.0012(16) -0.0070(14) -0.0104(13)
C9 0.075(2) 0.127(3) 0.063(2) -0.016(2) 0.0076(17) 0.022(2)
C10 0.0385(12) 0.0464(12) 0.0546(15) -0.0049(12) 0.0062(11) -0.0035(11)
C11 0.0367(11) 0.0425(12) 0.0589(16) -0.0083(12) 0.0036(11) 0.0003(11)
C5 0.0554(15) 0.0597(15) 0.0537(17) -0.0069(14) -0.0080(13) 0.0102(13)
C15 0.0421(12) 0.0411(13) 0.0631(17) -0.0040(12) 0.0026(12) -0.0039(11)
C14 0.0438(12) 0.0533(14) 0.0591(16) -0.0039(13) -0.0034(12) -0.0002(12)
C8 0.0391(14) 0.0504(14) 0.085(2) 0.0006(15) 0.0000(13) -0.0067(11)
C4 0.0692(17) 0.0609(17) 0.0700(19) -0.0032(15) -0.0035(16) 0.0147(15)
C6 0.0527(14) 0.0669(16) 0.0493(16) -0.0011(14) 0.0051(12) 0.0013(14)
C7 0.0410(14) 0.0640(17) 0.086(2) -0.0117(16) -0.0117(15) 0.0012(13)
C16 0.0547(15) 0.083(2) 0.085(2) -0.0116(18) -0.0092(15) 0.0178(15)
C17 0.0605(15) 0.0553(16) 0.086(2) 0.0105(16) -0.0015(16) -0.0091(14)
C1 0.120(3) 0.056(2) 0.070(2) -0.0065(17) -0.029(2) 0.013(2)
O1 0.190(3) 0.0583(14) 0.137(2) -0.0136(14) -0.054(2) 0.0374(17)
C19 0.0637(16) 0.0558(15) 0.0720(19) -0.0046(14) -0.0129(15) 0.0051(14)
C3 0.078(2) 0.099(2) 0.077(2) 0.035(2) 0.0009(18) -0.019(2)
C2 0.129(3) 0.0547(18) 0.099(3) 0.019(2) -0.022(2) -0.024(2)
C18 0.083(2) 0.079(2) 0.086(2) 0.0168(19) -0.0058(18) -0.0014(18)

loop_
_atom_type_symbol
_atom_type_description
_atom_type_scat_dispersion_real
_atom_type_scat_dispersion_imag
_atom_type_scat_source
C C 0.0033 0.0016 'International Tables Vol C Tables 4.2.6.8 and 6.1.1.4'
H H 0.0000 0.0000 'International Tables Vol C Tables 4.2.6.8 and 6.1.1.4'
O O 0.0106 0.0060 'International Tables Vol C Tables 4.2.6.8 and 6.1.1.4'

loop_
_geom_angle_atom_site_label_1
_geom_angle_atom_site_label_2
_geom_angle_atom_site_label_3
_geom_angle
C13 C12 C10 113.8(2)
C14 C13 C12 110.7(2)
C12 C10 C6 113.3(2)
C12 C10 C11 111.8(2)
C6 C10 C11 112.1(2)
C8 C11 C15 112.3(2)
C8 C11 C10 110.4(2)
C15 C11 C10 108.59(18)
C7 C5 C4 109.8(2)
C7 C5 C6 111.6(2)
C4 C5 C6 113.4(2)
C11 C15 C17 121.5(2)
C11 C15 C14 112.9(2)
C17 C15 C14 103.9(2)
C19 C14 C13 117.0(2)
C19 C14 C15 101.2(2)
C13 C14 C15 108.2(2)
C19 C14 C16 105.0(2)
C13 C14 C16 111.5(2)
C15 C14 C16 113.5(2)
C11 C8 C7 111.9(2)
C1 C4 C5 115.8(3)
C3 C6 C5 106.9(2)
C3 C6 C9 106.8(3)
C5 C6 C9 109.3(2)
C3 C6 C10 112.5(2)
C5 C6 C10 109.4(2)
C9 C6 C10 111.8(2)
C8 C7 C5 112.7(2)
C18 C17 C15 103.0(2)
O1 C1 C4 122.6(4)
O1 C1 C2 121.6(3)
C4 C1 C2 115.8(3)
O2 C19 C18 125.4(3)
O2 C19 C14 126.3(3)
C18 C19 C14 108.3(2)
C2 C3 C6 114.9(3)
C1 C2 C3 111.3(3)
C19 C18 C17 106.3(2)

loop_
_geom_bond_atom_site_label_1
_geom_bond_atom_site_label_2
_geom_bond_distance
C12 C13 1.533(4)
C12 C10 1.534(3)
O2 C19 1.204(3)
C13 C14 1.518(3)
C9 C6 1.542(4)
C10 C6 1.549(4)
C10 C11 1.551(3)
C11 C8 1.514(3)
C11 C15 1.516(4)
C5 C7 1.530(4)
C5 C4 1.536(4)
C5 C6 1.538(3)
C15 C17 1.532(3)
C15 C14 1.532(3)
C14 C19 1.518(4)
C14 C16 1.542(3)
C8 C7 1.521(4)
C4 C1 1.484(4)
C6 C3 1.531(4)
C17 C18 1.518(4)
C1 O1 1.207(3)
C1 C2 1.491(4)
C19 C18 1.508(4)
C3 C2 1.521(5)
